data_6000207
loop_
_publ_author_name
'Helmholdt, R. B.'
'Sonneveld, E. J.'
'Schenk, H.'

_publ_section_title
;
 The crystal structure of sodium selenite Na2SeO3 from powder diffraction
 data
;
_journal_coden_ASTM ZEKRDZ
_journal_issue 3
_journal_name_full 'Zeitschrift f\"ur Kristallographie'
_journal_page_first 151
_journal_page_last 153
_journal_paper_doi 10.1524/zkri.1999.214.3.151
_journal_volume 214
_journal_year 1999
_chemical_formula_sum 'Na2 O3 Se'
_space_group_name_H-M_alt 'P 1 21/c 1'
_cell_angle_alpha 90.000
_cell_angle_beta 91.994
_cell_angle_gamma 90.000
_cell_length_a 4.8963
_cell_length_b 9.9849
_cell_length_c 6.8391
_cell_volume 334.15
_cod_database_code 6000207

loop_
_atom_site_label
_atom_site_fract_x
_atom_site_fract_y
_atom_site_fract_z
? ? ? ?
